data_4514893
loop_
_publ_author_name
'Thopate, Satish B.'
'Jadhav, Sandip B.'
'Nanubolu, Jagadeesh Babu'
'Chegondi, Rambabu'

_publ_section_title
;
 Stereoselective Desymmetrization of Cyclohexadienone-Tethered Enones:
 Efficient Access to Highly Strained Polycyclic Indoles
;
_journal_name_full 'ACS Catalysis'
_journal_page_first 10012
_journal_paper_doi 10.1021/acscatal.9b03560
_journal_year 2019
_chemical_formula_moiety 'C28 H29 N O3'
_chemical_formula_sum 'C28 H29 N O3'
_chemical_formula_weight 427.52
_chemical_name_systematic
'14-(4-ethylbenzoyl)-4a,8-dimethyl-3,4,4a,6,7,13a-hexahydro-4,7-methanobenzo[2,3][1,4]oxazepino[4,5- a]indol-2(1 H)-one'
_space_group_crystal_system orthorhombic
_space_group_IT_number 61
_space_group_name_Hall '-P 2ac 2ab'
_space_group_name_H-M_alt 'P b c a'
_symmetry_space_group_name_Hall '-P 2ac 2ab'
_symmetry_space_group_name_H-M 'P b c a'
_atom_sites_solution_hydrogens geom
_audit_creation_method SHELXL-2018/3
_cell_angle_alpha 90
_cell_angle_beta 90
_cell_angle_gamma 90
_cell_formula_units_Z 8
_cell_length_a 19.6581(13)
_cell_length_b 8.4966(4)
_cell_length_c 27.1209(15)
_cell_measurement_reflns_used 4519
_cell_measurement_temperature 293(2)
_cell_measurement_theta_max 27.736
_cell_measurement_theta_min 2.558
_cell_volume 4529.9(4)
_computing_cell_refinement '<i>SAINT</i> (Bruker, 2016)'
_computing_data_collection '<i>APEX3</i> (Bruker, 2016)'
_computing_data_reduction 'Bruker SAINT'
_computing_structure_refinement 'SHELXL-2018/3 (Sheldrick, 2018)'
_computing_structure_solution '<i>SHELXT</i> (Sheldrick, 2015)'
_diffrn_ambient_temperature 293(2)
_diffrn_measured_fraction_theta_full 0.999
_diffrn_measured_fraction_theta_max 0.999
_diffrn_measurement_device_type 'Bruker D8 QUEST PHOTON-100'
_diffrn_measurement_method '\w and \f'
_diffrn_radiation_type MoK\a
_diffrn_radiation_wavelength 0.71073
_diffrn_reflns_av_R_equivalents 0.1632
_diffrn_reflns_av_unetI/netI 0.0923
_diffrn_reflns_Laue_measured_fraction_full 0.999
_diffrn_reflns_Laue_measured_fraction_max 0.999
_diffrn_reflns_limit_h_max 23
_diffrn_reflns_limit_h_min -23
_diffrn_reflns_limit_k_max 7
_diffrn_reflns_limit_k_min -10
_diffrn_reflns_limit_l_max 32
_diffrn_reflns_limit_l_min -32
_diffrn_reflns_number 38580
_diffrn_reflns_point_group_measured_fraction_full 0.999
_diffrn_reflns_point_group_measured_fraction_max 0.999
_diffrn_reflns_theta_full 25.000
_diffrn_reflns_theta_max 25.000
_diffrn_reflns_theta_min 2.559
_diffrn_source microfocus
_exptl_absorpt_coefficient_mu 0.081
_exptl_absorpt_correction_T_max 0.7457
_exptl_absorpt_correction_T_min 0.6317
_exptl_absorpt_correction_type multi-scan
_exptl_absorpt_process_details 'SADABS 2014/5'
_exptl_crystal_density_diffrn 1.254
_exptl_crystal_description block
_exptl_crystal_F_000 1824
_exptl_crystal_size_max 0.330
_exptl_crystal_size_mid 0.280
_exptl_crystal_size_min 0.190
_refine_diff_density_max 0.222
_refine_diff_density_min -0.166
_refine_diff_density_rms 0.041
_refine_ls_extinction_coef 0.0052(9)
_refine_ls_extinction_expression Fc^*^=kFc[1+0.001xFc^2^\l^3^/sin(2\q)]^-1/4^
_refine_ls_extinction_method 'SHELXL-2018/3 (Sheldrick 2018)'
_refine_ls_goodness_of_fit_ref 1.001
_refine_ls_hydrogen_treatment constr
_refine_ls_matrix_type full
_refine_ls_number_parameters 293
_refine_ls_number_reflns 3980
_refine_ls_number_restraints 0
_refine_ls_restrained_S_all 1.001
_refine_ls_R_factor_all 0.1703
_refine_ls_R_factor_gt 0.0660
_refine_ls_shift/su_max 0.000
_refine_ls_shift/su_mean 0.000
_refine_ls_structure_factor_coef Fsqd
_refine_ls_weighting_details 'w=1/[\s^2^(Fo^2^)+(0.1000P)^2^] where P=(Fo^2^+2Fc^2^)/3'
_refine_ls_weighting_scheme calc
_refine_ls_wR_factor_gt 0.1493
_refine_ls_wR_factor_ref 0.1989
_reflns_Friedel_coverage 0.000
_reflns_number_gt 1895
_reflns_number_total 3980
_reflns_threshold_expression 'I > 2\s(I)'
_cod_data_source_file cs9b03560_si_003.cif
_cod_data_source_block KA768_0m
_cod_database_code 4514893
_shelx_shelxl_version_number 2018/3
_shelx_space_group_comment
;
The symmetry employed for this shelxl refinement is uniquely defined
by the following loop, which should always be used as a source of
symmetry information in preference to the above space-group names.
They are only intended as comments.
;
_shelx_estimated_absorpt_t_min 0.974
_shelx_estimated_absorpt_t_max 0.985

loop_
_space_group_symop_operation_xyz
'x, y, z'
'x+1/2, -y+1/2, -z'
'-x, y+1/2, -z+1/2'
'-x+1/2, -y, z+1/2'
'-x, -y, -z'
'-x-1/2, y-1/2, z'
'x, -y-1/2, z-1/2'
'x-1/2, y, -z-1/2'

loop_
_atom_site_label
_atom_site_type_symbol
_atom_site_fract_x
_atom_site_fract_y
_atom_site_fract_z
_atom_site_U_iso_or_equiv
_atom_site_adp_type
_atom_site_occupancy
_atom_site_site_symmetry_order
_atom_site_calc_flag
_atom_site_refinement_flags_posn
_atom_site_refinement_flags_adp
C1 C 0.62370(18) 0.6087(4) 0.24794(12) 0.0486(9) Uani 1 1 d . .
C2 C 0.6121(2) 0.5288(4) 0.20411(14) 0.0660(11) Uani 1 1 d . .
H2 H 0.575177 0.461000 0.200898 0.079 Uiso 1 1 calc R U
C3 C 0.6561(3) 0.5520(6) 0.16576(15) 0.0823(13) Uani 1 1 d . .
H3 H 0.648891 0.500669 0.135935 0.099 Uiso 1 1 calc R U
C4 C 0.7117(2) 0.6520(6) 0.17111(15) 0.0805(13) Uani 1 1 d . .
H4 H 0.741658 0.664213 0.144850 0.097 Uiso 1 1 calc R U
C5 C 0.7235(2) 0.7330(4) 0.21386(14) 0.0651(11) Uani 1 1 d . .
H5 H 0.760582 0.800505 0.216543 0.078 Uiso 1 1 calc R U
C6 C 0.67905(17) 0.7123(4) 0.25326(12) 0.0484(9) Uani 1 1 d . .
C7 C 0.67514(17) 0.7777(4) 0.30140(12) 0.0484(9) Uani 1 1 d . .
C8 C 0.61940(17) 0.7142(4) 0.32365(11) 0.0434(8) Uani 1 1 d . .
C9 C 0.52446(17) 0.5186(4) 0.29796(13) 0.0530(10) Uani 1 1 d . .
H9 H 0.497222 0.536535 0.268223 0.064 Uiso 1 1 calc R U
C10 C 0.48100(17) 0.5736(4) 0.34205(14) 0.0564(10) Uani 1 1 d . .
C11 C 0.40785(18) 0.5191(5) 0.33442(16) 0.0845(13) Uani 1 1 d . .
H11A H 0.389445 0.568553 0.305523 0.127 Uiso 1 1 calc R U
H11B H 0.381027 0.547555 0.362625 0.127 Uiso 1 1 calc R U
H11C H 0.407031 0.406910 0.330307 0.127 Uiso 1 1 calc R U
C12 C 0.51026(17) 0.5170(4) 0.39118(13) 0.0557(10) Uani 1 1 d . .
H12 H 0.479639 0.552099 0.417494 0.067 Uiso 1 1 calc R U
C13 C 0.5133(2) 0.3369(4) 0.39274(14) 0.0712(12) Uani 1 1 d . .
H13A H 0.533142 0.302952 0.423708 0.085 Uiso 1 1 calc R U
H13B H 0.467605 0.294159 0.390671 0.085 Uiso 1 1 calc R U
C14 C 0.5548(2) 0.2769(4) 0.35105(16) 0.0657(11) Uani 1 1 d . .
C15 C 0.5385(2) 0.3401(4) 0.30061(14) 0.0661(11) Uani 1 1 d . .
H15A H 0.498909 0.284881 0.288121 0.079 Uiso 1 1 calc R U
H15B H 0.576270 0.316065 0.278848 0.079 Uiso 1 1 calc R U
C16 C 0.58101(17) 0.5847(4) 0.40170(12) 0.0496(9) Uani 1 1 d . .
H16 H 0.614905 0.509500 0.389599 0.060 Uiso 1 1 calc R U
C17 C 0.59075(17) 0.7421(3) 0.37312(12) 0.0475(9) Uani 1 1 d . .
H17 H 0.622544 0.808352 0.391678 0.057 Uiso 1 1 calc R U
C18 C 0.52327(19) 0.8245(4) 0.37094(14) 0.0626(11) Uani 1 1 d . .
H18A H 0.505023 0.834219 0.404033 0.075 Uiso 1 1 calc R U
H18B H 0.529642 0.929712 0.357849 0.075 Uiso 1 1 calc R U
C19 C 0.5942(2) 0.6122(4) 0.45650(13) 0.0591(10) Uani 1 1 d . .
C20 C 0.6657(2) 0.6185(4) 0.47352(12) 0.0570(10) Uani 1 1 d . .
C21 C 0.7204(2) 0.6222(5) 0.44143(13) 0.0676(11) Uani 1 1 d . .
H21 H 0.712770 0.614865 0.407665 0.081 Uiso 1 1 calc R U
C22 C 0.7863(2) 0.6368(5) 0.45880(14) 0.0796(13) Uani 1 1 d . .
H22 H 0.822162 0.639419 0.436448 0.096 Uiso 1 1 calc R U
C23 C 0.7999(2) 0.6475(5) 0.50873(16) 0.0778(13) Uani 1 1 d . .
C24 C 0.7449(3) 0.6384(6) 0.54052(14) 0.0884(15) Uani 1 1 d . .
H24 H 0.752718 0.640326 0.574336 0.106 Uiso 1 1 calc R U
C25 C 0.6791(2) 0.6265(5) 0.52366(13) 0.0779(13) Uani 1 1 d . .
H25 H 0.643370 0.623711 0.546079 0.093 Uiso 1 1 calc R U
C26 C 0.8726(2) 0.6650(7) 0.52755(16) 0.1007(16) Uani 1 1 d . .
H26A H 0.894829 0.751102 0.510456 0.121 Uiso 1 1 calc R U
H26B H 0.871963 0.689460 0.562474 0.121 Uiso 1 1 calc R U
C27 C 0.9105(3) 0.5207(9) 0.5195(3) 0.171(3) Uani 1 1 d . .
H27A H 0.914663 0.501618 0.484763 0.256 Uiso 1 1 calc R U
H27B H 0.887012 0.434410 0.534724 0.256 Uiso 1 1 calc R U
H27C H 0.955040 0.530643 0.533773 0.256 Uiso 1 1 calc R U
C28 C 0.72450(19) 0.8944(4) 0.32278(13) 0.0709(12) Uani 1 1 d . .
H28A H 0.769772 0.852472 0.320956 0.106 Uiso 1 1 calc R U
H28B H 0.712994 0.914435 0.356602 0.106 Uiso 1 1 calc R U
H28C H 0.722229 0.990885 0.304422 0.106 Uiso 1 1 calc R U
N1 N 0.58786(13) 0.6079(3) 0.29170(10) 0.0479(7) Uani 1 1 d . .
O1 O 0.59936(16) 0.1802(3) 0.35634(12) 0.1001(11) Uani 1 1 d . .
O2 O 0.47601(12) 0.7419(3) 0.34095(10) 0.0670(8) Uani 1 1 d . .
O3 O 0.54719(15) 0.6342(4) 0.48463(9) 0.0879(10) Uani 1 1 d . .

loop_
_atom_site_aniso_label
_atom_site_aniso_U_11
_atom_site_aniso_U_22
_atom_site_aniso_U_33
_atom_site_aniso_U_23
_atom_site_aniso_U_13
_atom_site_aniso_U_12
C1 0.048(2) 0.050(2) 0.048(2) -0.0006(17) -0.0083(19) 0.0025(18)
C2 0.073(3) 0.068(3) 0.057(2) -0.007(2) -0.009(2) 0.004(2)
C3 0.097(4) 0.093(4) 0.056(3) -0.008(2) -0.008(3) 0.024(3)
C4 0.081(3) 0.101(4) 0.059(3) 0.017(2) 0.018(2) 0.027(3)
C5 0.060(3) 0.070(3) 0.065(3) 0.011(2) 0.002(2) 0.008(2)
C6 0.043(2) 0.055(2) 0.047(2) 0.0100(17) 0.0026(18) 0.0056(18)
C7 0.044(2) 0.046(2) 0.055(2) 0.0050(17) -0.0045(18) -0.0056(18)
C8 0.042(2) 0.0371(17) 0.051(2) -0.0017(16) -0.0056(18) -0.0079(17)
C9 0.045(2) 0.051(2) 0.062(2) 0.0017(17) -0.0095(18) -0.0096(18)
C10 0.042(2) 0.042(2) 0.085(3) 0.0076(19) 0.002(2) -0.0018(17)
C11 0.038(3) 0.088(3) 0.128(4) 0.006(3) -0.008(2) -0.013(2)
C12 0.047(2) 0.046(2) 0.074(3) 0.0031(18) 0.0087(19) -0.0043(17)
C13 0.069(3) 0.060(3) 0.085(3) 0.008(2) 0.001(2) -0.011(2)
C14 0.064(3) 0.0332(19) 0.100(3) 0.002(2) -0.007(3) -0.010(2)
C15 0.072(3) 0.045(2) 0.082(3) -0.010(2) -0.002(2) -0.0141(19)
C16 0.049(2) 0.045(2) 0.055(2) -0.0025(16) 0.0100(17) 0.0000(17)
C17 0.049(2) 0.041(2) 0.052(2) -0.0068(15) 0.0027(17) -0.0066(17)
C18 0.062(3) 0.046(2) 0.080(3) -0.0042(19) 0.006(2) 0.002(2)
C19 0.066(3) 0.058(2) 0.053(2) -0.0008(18) 0.014(2) 0.000(2)
C20 0.060(3) 0.065(2) 0.046(2) 0.0019(17) 0.004(2) 0.003(2)
C21 0.064(3) 0.094(3) 0.044(2) -0.0006(19) -0.002(2) 0.001(2)
C22 0.070(3) 0.115(4) 0.054(3) 0.001(2) -0.003(2) 0.001(3)
C23 0.081(4) 0.092(3) 0.060(3) -0.004(2) -0.013(3) 0.003(3)
C24 0.096(4) 0.122(4) 0.047(2) -0.007(2) -0.014(3) 0.011(3)
C25 0.089(4) 0.104(3) 0.041(2) 0.001(2) 0.007(2) 0.013(3)
C26 0.093(4) 0.126(4) 0.083(3) -0.007(3) -0.031(3) 0.007(3)
C27 0.127(5) 0.184(7) 0.201(7) -0.089(5) -0.064(5) 0.031(5)
C28 0.062(3) 0.066(3) 0.084(3) 0.001(2) 0.002(2) -0.023(2)
N1 0.0426(18) 0.0510(17) 0.0500(18) -0.0027(13) -0.0017(14) -0.0103(14)
O1 0.107(3) 0.0639(19) 0.130(3) -0.0022(17) -0.013(2) 0.021(2)
O2 0.0515(16) 0.0491(17) 0.100(2) 0.0033(13) -0.0087(14) 0.0059(12)
O3 0.077(2) 0.123(3) 0.0631(18) -0.0114(16) 0.0281(16) -0.0054(17)

loop_
_atom_type_symbol
_atom_type_description
_atom_type_scat_dispersion_real
_atom_type_scat_dispersion_imag
_atom_type_scat_source
C C 0.0033 0.0016 'International Tables Vol C Tables 4.2.6.8 and 6.1.1.4'
H H 0.0000 0.0000 'International Tables Vol C Tables 4.2.6.8 and 6.1.1.4'
N N 0.0061 0.0033 'International Tables Vol C Tables 4.2.6.8 and 6.1.1.4'
O O 0.0106 0.0060 'International Tables Vol C Tables 4.2.6.8 and 6.1.1.4'

loop_
_geom_angle_atom_site_label_1
_geom_angle_atom_site_label_2
_geom_angle_atom_site_label_3
_geom_angle
N1 C1 C2 130.5(3)
N1 C1 C6 108.0(3)
C2 C1 C6 121.4(3)
C3 C2 C1 118.4(4)
C3 C2 H2 120.8
C1 C2 H2 120.8
C2 C3 C4 120.4(4)
C2 C3 H3 119.8
C4 C3 H3 119.8
C5 C4 C3 121.9(4)
C5 C4 H4 119.0
C3 C4 H4 119.0
C4 C5 C6 118.7(4)
C4 C5 H5 120.6
C6 C5 H5 120.6
C5 C6 C1 119.1(3)
C5 C6 C7 133.6(3)
C1 C6 C7 107.3(3)
C8 C7 C6 107.2(3)
C8 C7 C28 127.5(3)
C6 C7 C28 125.3(3)
C7 C8 N1 109.8(3)
C7 C8 C17 130.3(3)
N1 C8 C17 119.9(3)
N1 C9 C10 113.8(3)
N1 C9 C15 111.2(3)
C10 C9 C15 111.1(3)
N1 C9 H9 106.8
C10 C9 H9 106.8
C15 C9 H9 106.8
O2 C10 C11 103.6(3)
O2 C10 C12 111.0(3)
C11 C10 C12 112.2(3)
O2 C10 C9 108.9(3)
C11 C10 C9 109.0(3)
C12 C10 C9 111.8(3)
C10 C11 H11A 109.5
C10 C11 H11B 109.5
H11A C11 H11B 109.5
C10 C11 H11C 109.5
H11A C11 H11C 109.5
H11B C11 H11C 109.5
C10 C12 C16 112.7(3)
C10 C12 C13 110.7(3)
C16 C12 C13 109.6(3)
C10 C12 H12 107.9
C16 C12 H12 107.9
C13 C12 H12 107.9
C14 C13 C12 110.1(3)
C14 C13 H13A 109.6
C12 C13 H13A 109.6
C14 C13 H13B 109.6
C12 C13 H13B 109.6
H13A C13 H13B 108.2
O1 C14 C13 122.8(4)
O1 C14 C15 120.3(4)
C13 C14 C15 116.9(4)
C14 C15 C9 115.6(3)
C14 C15 H15A 108.4
C9 C15 H15A 108.4
C14 C15 H15B 108.4
C9 C15 H15B 108.4
H15A C15 H15B 107.5
C19 C16 C12 113.1(3)
C19 C16 C17 109.4(3)
C12 C16 C17 110.0(3)
C19 C16 H16 108.1
C12 C16 H16 108.1
C17 C16 H16 108.1
C8 C17 C18 112.1(3)
C8 C17 C16 111.2(2)
C18 C17 C16 108.1(3)
C8 C17 H17 108.4
C18 C17 H17 108.4
C16 C17 H17 108.4
O2 C18 C17 111.7(3)
O2 C18 H18A 109.3
C17 C18 H18A 109.3
O2 C18 H18B 109.3
C17 C18 H18B 109.3
H18A C18 H18B 107.9
O3 C19 C20 121.5(3)
O3 C19 C16 120.4(4)
C20 C19 C16 118.1(3)
C21 C20 C25 117.9(4)
C21 C20 C19 122.8(3)
C25 C20 C19 119.3(4)
C20 C21 C22 121.0(3)
C20 C21 H21 119.5
C22 C21 H21 119.5
C23 C22 C21 121.4(4)
C23 C22 H22 119.3
C21 C22 H22 119.3
C22 C23 C24 117.0(4)
C22 C23 C26 121.0(4)
C24 C23 C26 121.9(4)
C25 C24 C23 122.1(4)
C25 C24 H24 119.0
C23 C24 H24 119.0
C24 C25 C20 120.6(4)
C24 C25 H25 119.7
C20 C25 H25 119.7
C27 C26 C23 110.4(4)
C27 C26 H26A 109.6
C23 C26 H26A 109.6
C27 C26 H26B 109.6
C23 C26 H26B 109.6
H26A C26 H26B 108.1
C26 C27 H27A 109.5
C26 C27 H27B 109.5
H27A C27 H27B 109.5
C26 C27 H27C 109.5
H27A C27 H27C 109.5
H27B C27 H27C 109.5
C7 C28 H28A 109.5
C7 C28 H28B 109.5
H28A C28 H28B 109.5
C7 C28 H28C 109.5
H28A C28 H28C 109.5
H28B C28 H28C 109.5
C1 N1 C8 107.7(3)
C1 N1 C9 122.4(3)
C8 N1 C9 129.7(3)
C18 O2 C10 115.9(3)

loop_
_geom_bond_atom_site_label_1
_geom_bond_atom_site_label_2
_geom_bond_distance
C1 N1 1.380(4)
C1 C2 1.388(5)
C1 C6 1.407(4)
C2 C3 1.368(5)
C2 H2 0.9300
C3 C4 1.392(6)
C3 H3 0.9300
C4 C5 1.368(5)
C4 H4 0.9300
C5 C6 1.392(5)
C5 H5 0.9300
C6 C7 1.421(5)
C7 C8 1.362(4)
C7 C28 1.504(5)
C8 N1 1.397(4)
C8 C17 1.474(4)
C9 N1 1.469(4)
C9 C10 1.542(5)
C9 C15 1.544(5)
C9 H9 0.9800
C10 O2 1.433(4)
C10 C11 1.525(5)
C10 C12 1.529(5)
C11 H11A 0.9600
C11 H11B 0.9600
C11 H11C 0.9600
C12 C16 1.532(4)
C12 C13 1.532(5)
C12 H12 0.9800
C13 C14 1.485(5)
C13 H13A 0.9700
C13 H13B 0.9700
C14 O1 1.209(4)
C14 C15 1.504(5)
C15 H15A 0.9700
C15 H15B 0.9700
C16 C19 1.527(5)
C16 C17 1.557(4)
C16 H16 0.9800
C17 C18 1.501(5)
C17 H17 0.9800
C18 O2 1.420(4)
C18 H18A 0.9700
C18 H18B 0.9700
C19 O3 1.213(4)
C19 C20 1.480(5)
C20 C21 1.384(5)
C20 C25 1.387(5)
C21 C22 1.384(5)
C21 H21 0.9300
C22 C23 1.383(5)
C22 H22 0.9300
C23 C24 1.385(6)
C23 C26 1.525(6)
C24 C25 1.375(6)
C24 H24 0.9300
C25 H25 0.9300
C26 C27 1.451(7)
C26 H26A 0.9700
C26 H26B 0.9700
C27 H27A 0.9600
C27 H27B 0.9600
C27 H27C 0.9600
C28 H28A 0.9600
C28 H28B 0.9600
C28 H28C 0.9600

loop_
_geom_torsion_atom_site_label_1
_geom_torsion_atom_site_label_2
_geom_torsion_atom_site_label_3
_geom_torsion_atom_site_label_4
_geom_torsion
N1 C1 C2 C3 179.7(3)
C6 C1 C2 C3 0.4(5)
C1 C2 C3 C4 0.9(6)
C2 C3 C4 C5 -1.6(6)
C3 C4 C5 C6 1.0(6)
C4 C5 C6 C1 0.2(5)
C4 C5 C6 C7 -178.6(4)
N1 C1 C6 C5 179.6(3)
C2 C1 C6 C5 -0.9(5)
N1 C1 C6 C7 -1.2(4)
C2 C1 C6 C7 178.2(3)
C5 C6 C7 C8 179.1(3)
C1 C6 C7 C8 0.1(4)
C5 C6 C7 C28 -1.2(6)
C1 C6 C7 C28 179.8(3)
C6 C7 C8 N1 1.0(4)
C28 C7 C8 N1 -178.7(3)
C6 C7 C8 C17 -178.9(3)
C28 C7 C8 C17 1.4(6)
N1 C9 C10 O2 47.0(4)
C15 C9 C10 O2 173.4(3)
N1 C9 C10 C11 159.4(3)
C15 C9 C10 C11 -74.2(4)
N1 C9 C10 C12 -76.0(3)
C15 C9 C10 C12 50.4(4)
O2 C10 C12 C16 -58.8(4)
C11 C10 C12 C16 -174.2(3)
C9 C10 C12 C16 63.0(4)
O2 C10 C12 C13 178.2(3)
C11 C10 C12 C13 62.8(4)
C9 C10 C12 C13 -60.0(4)
C10 C12 C13 C14 57.7(4)
C16 C12 C13 C14 -67.2(4)
C12 C13 C14 O1 131.5(4)
C12 C13 C14 C15 -49.3(4)
O1 C14 C15 C9 -138.6(4)
C13 C14 C15 C9 42.2(5)
N1 C9 C15 C14 86.8(4)
C10 C9 C15 C14 -41.0(4)
C10 C12 C16 C19 147.1(3)
C13 C12 C16 C19 -89.2(3)
C10 C12 C16 C17 24.5(4)
C13 C12 C16 C17 148.1(3)
C7 C8 C17 C18 112.1(4)
N1 C8 C17 C18 -67.8(4)
C7 C8 C17 C16 -126.7(4)
N1 C8 C17 C16 53.4(4)
C19 C16 C17 C8 145.6(3)
C12 C16 C17 C8 -89.6(3)
C19 C16 C17 C18 -90.9(3)
C12 C16 C17 C18 34.0(4)
C8 C17 C18 O2 55.3(4)
C16 C17 C18 O2 -67.7(4)
C12 C16 C19 O3 -25.5(4)
C17 C16 C19 O3 97.5(4)
C12 C16 C19 C20 157.3(3)
C17 C16 C19 C20 -79.7(4)
O3 C19 C20 C21 -168.1(4)
C16 C19 C20 C21 9.1(5)
O3 C19 C20 C25 9.7(5)
C16 C19 C20 C25 -173.2(3)
C25 C20 C21 C22 -1.3(6)
C19 C20 C21 C22 176.4(3)
C20 C21 C22 C23 0.2(6)
C21 C22 C23 C24 1.9(6)
C21 C22 C23 C26 -179.5(4)
C22 C23 C24 C25 -2.9(7)
C26 C23 C24 C25 178.4(4)
C23 C24 C25 C20 1.9(7)
C21 C20 C25 C24 0.3(6)
C19 C20 C25 C24 -177.6(4)
C22 C23 C26 C27 -69.4(6)
C24 C23 C26 C27 109.2(6)
C2 C1 N1 C8 -177.5(3)
C6 C1 N1 C8 1.9(3)
C2 C1 N1 C9 -2.9(5)
C6 C1 N1 C9 176.4(3)
C7 C8 N1 C1 -1.8(4)
C17 C8 N1 C1 178.1(3)
C7 C8 N1 C9 -175.8(3)
C17 C8 N1 C9 4.1(5)
C10 C9 N1 C1 -161.3(3)
C15 C9 N1 C1 72.3(4)
C10 C9 N1 C8 12.0(5)
C15 C9 N1 C8 -114.4(4)
C17 C18 O2 C10 34.6(4)
C11 C10 O2 C18 148.0(3)
C12 C10 O2 C18 27.4(4)
C9 C10 O2 C18 -96.1(3)
